data_4088068
loop_
_publ_author_name
'Natoli, Sean N.'
'Cook, Timothy D.'
'Abraham, Tara R.'
'Kiernicki, John J.'
'Fanwick, Phillip E.'
'Ren, Tong'

_publ_section_title
;
 Cobalt(III) Bridged by gem-DEE: Facile Access to a New Type of
 Cross-Conjugated Organometallics
;
_journal_issue 21
_journal_name_full Organometallics
_journal_page_first 5207
_journal_paper_doi 10.1021/acs.organomet.5b00833
_journal_volume 34
_journal_year 2015
_chemical_formula_moiety 'C28 H54 Cl2 Co2 N8,2(Cl),3.5(C H4 O)'
_chemical_formula_sum 'C31.5 H68 Cl4 Co2 N8 O3.5'
_chemical_formula_weight 874.59
_space_group_crystal_system triclinic
_space_group_IT_number 2
_space_group_name_Hall '-P 1'
_space_group_name_H-M_alt 'P -1'
_atom_sites_solution_hydrogens geom
_atom_sites_solution_primary heavy
_atom_sites_solution_secondary difmap
_audit_creation_method SHELXL-2014/7
_cell_angle_alpha 88.2800(10)
_cell_angle_beta 77.0850(10)
_cell_angle_gamma 87.8280(10)
_cell_formula_units_Z 4
_cell_length_a 14.1272(3)
_cell_length_b 15.6818(4)
_cell_length_c 19.7114(5)
_cell_measurement_reflns_used 43033
_cell_measurement_temperature 150(2)
_cell_measurement_theta_max 27.878
_cell_measurement_theta_min 1.617
_cell_volume 4252.29(18)
_computing_cell_refinement 'HKL3000 (Otwinowski & Minor, 1997)'
_computing_data_collection 'Nonius Collect (Nonius, 1998)'
_computing_data_reduction 'HKL3000 (Otwinowski & Minor, 1997)'
_computing_publication_material 'local programs'
_computing_structure_refinement 'SHELXL-2014/7 (Sheldrick, 2014)'
_computing_structure_solution 'DIRDIF/PATTY (Burskens, et. al,. 2008)'
_diffrn_ambient_temperature 150(2)
_diffrn_measured_fraction_theta_full 0.996
_diffrn_measured_fraction_theta_max 0.986
_diffrn_measurement_device_type 'Nonius KappaCCD'
_diffrn_measurement_method '\w and \f'
_diffrn_radiation_type MoK\a
_diffrn_radiation_wavelength 0.71073
_diffrn_reflns_av_R_equivalents 0.035
_diffrn_reflns_av_unetI/netI 0.0546
_diffrn_reflns_Laue_measured_fraction_max 0.986
_diffrn_reflns_limit_h_max 18
_diffrn_reflns_limit_h_min 0
_diffrn_reflns_limit_k_max 20
_diffrn_reflns_limit_k_min -20
_diffrn_reflns_limit_l_max 25
_diffrn_reflns_limit_l_min -25
_diffrn_reflns_number 43033
_diffrn_reflns_point_group_measured_fraction_full 0.996
_diffrn_reflns_point_group_measured_fraction_max 0.986
_diffrn_reflns_theta_full 25.242
_diffrn_reflns_theta_max 27.878
_diffrn_reflns_theta_min 1.617
_diffrn_source 'fine focus tube'
_exptl_absorpt_coefficient_mu 1.073
_exptl_absorpt_correction_T_max 0.725
_exptl_absorpt_correction_T_min 0.078
_exptl_absorpt_correction_type multi-scan
_exptl_absorpt_process_details 'SCALEPACK (Otwinowski & Minor, 1997)'
_exptl_crystal_colour orange
_exptl_crystal_density_diffrn 1.366
_exptl_crystal_description plate
_exptl_crystal_F_000 1852
_exptl_crystal_size_max 0.660
_exptl_crystal_size_mid 0.540
_exptl_crystal_size_min 0.300
_refine_diff_density_max 1.823
_refine_diff_density_min -0.542
_refine_diff_density_rms 0.094
_refine_ls_extinction_method none
_refine_ls_goodness_of_fit_ref 1.028
_refine_ls_hydrogen_treatment constr
_refine_ls_matrix_type full
_refine_ls_number_parameters 895
_refine_ls_number_reflns 20006
_refine_ls_number_restraints 0
_refine_ls_restrained_S_all 1.028
_refine_ls_R_factor_all 0.0786
_refine_ls_R_factor_gt 0.0543
_refine_ls_shift/su_max 0.001
_refine_ls_shift/su_mean 0.000
_refine_ls_structure_factor_coef Fsqd
_refine_ls_weighting_details 'w=1/[\s^2^(Fo^2^)+(0.0851P)^2^+2.0044P] where P=(Fo^2^+2Fc^2^)/3'
_refine_ls_weighting_scheme calc
_refine_ls_wR_factor_gt 0.1390
_refine_ls_wR_factor_ref 0.1506
_reflns_Friedel_coverage 0.000
_reflns_number_gt 14555
_reflns_number_total 20006
_reflns_threshold_expression 'I > 2\s(I)'
_cod_data_source_file om5b00833_si_002.cif
_cod_data_source_block SN291
_cod_depositor_comments
;

2020-07-06
Z value and formula fixed to values more according to usual
chemical conventions.                 miguel
;
_cod_original_formula_sum 'C63 H136 Cl8 Co4 N16 O7'
_cod_original_formula_weight 1749.19
_cod_original_formula_moiety '2(C28 H54 Cl2 Co2 N8),4(Cl1),7(C1 H4 O1)'
_cod_original_formula_units_Z 2
_cod_original_cell_volume 4252.30(18)
_cod_database_code 4088068
_shelx_shelxl_version_number 2014/7
_shelx_space_group_comment
;
The symmetry employed for this shelxl refinement is uniquely defined
by the following loop, which should always be used as a source of
symmetry information in preference to the above space-group names.
They are only intended as comments.
;
_shelx_estimated_absorpt_t_min 0.538
_shelx_estimated_absorpt_t_max 0.739

loop_
_space_group_symop_operation_xyz
'x, y, z'
'-x, -y, -z'

loop_
_atom_site_label
_atom_site_type_symbol
_atom_site_fract_x
_atom_site_fract_y
_atom_site_fract_z
_atom_site_U_iso_or_equiv
_atom_site_adp_type
_atom_site_occupancy
_atom_site_site_symmetry_order
_atom_site_calc_flag
_atom_site_refinement_flags_posn
_atom_site_refinement_flags_adp
Co1 Co 0.23640(3) 0.26112(3) 0.58911(2) 0.02450(10) Uani 1 1 d . .
Co2 Co 0.07691(3) 0.22815(2) 0.25777(2) 0.02146(10) Uani 1 1 d . .
Co3 Co -0.42477(3) 0.27975(2) -0.24454(2) 0.02110(9) Uani 1 1 d . .
Co4 Co -0.26864(3) 0.21292(2) 0.08843(2) 0.02424(10) Uani 1 1 d . .
Cl1 Cl 0.28550(5) 0.35350(5) 0.66465(4) 0.03031(16) Uani 1 1 d . .
Cl2 Cl 0.03822(5) 0.30815(5) 0.16563(4) 0.03107(16) Uani 1 1 d . .
Cl3 Cl -0.45694(5) 0.20826(5) -0.33863(4) 0.02856(16) Uani 1 1 d . .
Cl4 Cl -0.21234(6) 0.11919(5) 0.16621(4) 0.03226(17) Uani 1 1 d . .
Cl5 Cl 0.86527(6) 0.19170(5) 0.84084(4) 0.03690(18) Uani 1 1 d . .
Cl6 Cl 0.44871(7) 0.16865(7) 0.99472(5) 0.0517(2) Uani 1 1 d . .
Cl7 Cl 0.37886(6) 0.28752(6) 0.33851(4) 0.0436(2) Uani 1 1 d . .
Cl8 Cl 0.94589(7) 0.32188(9) 0.49779(5) 0.0646(3) Uani 1 1 d . .
O1 O 0.72436(19) 0.3442(2) 0.53616(14) 0.0581(8) Uani 1 1 d . .
H1 H 0.7854 0.3421 0.5253 0.087 Uiso 1 1 calc R U
O2 O 0.17368(18) 0.19776(16) 0.82284(13) 0.0441(6) Uani 1 1 d . .
H2 H 0.1334 0.2376 0.8372 0.066 Uiso 1 1 calc R U
O3 O 0.9261(2) 0.37457(19) 0.81136(16) 0.0604(8) Uani 1 1 d . .
H3 H 0.9064 0.3249 0.8212 0.091 Uiso 1 1 calc R U
O4 O 0.4123(3) 0.0921(2) 0.29923(17) 0.0730(9) Uani 1 1 d . .
H4 H 0.4084 0.1436 0.3104 0.110 Uiso 1 1 calc R U
O5 O 0.0685(2) 0.33741(17) 0.88141(18) 0.0627(8) Uani 1 1 d . .
H5 H 0.0327 0.3404 0.8526 0.094 Uiso 1 1 calc R U
O9 O 0.6021(2) 0.2301(2) 0.32556(17) 0.0676(8) Uiso 1 1 d . .
H9 H 0.6323 0.2647 0.3439 0.101 Uiso 1 1 calc R U
O10 O 0.22499(18) 0.18212(16) 0.03458(13) 0.0437(6) Uani 1 1 d . .
H10 H 0.2854 0.1747 0.0294 0.066 Uiso 1 1 calc R U
N1 N 0.32068(19) 0.31572(17) 0.50671(13) 0.0322(6) Uani 1 1 d . .
H1N H 0.3055 0.2890 0.4651 0.039 Uiso 1 1 calc R U
N2 N 0.12156(19) 0.33513(18) 0.58331(14) 0.0337(6) Uani 1 1 d . .
H2N H 0.0909 0.3092 0.5481 0.040 Uiso 1 1 calc R U
N3 N 0.35083(18) 0.18661(17) 0.59426(13) 0.0306(6) Uani 1 1 d . .
H3N H 0.3812 0.2119 0.6299 0.037 Uiso 1 1 calc R U
N4 N 0.15349(18) 0.20691(17) 0.67181(13) 0.0309(6) Uani 1 1 d . .
H4N H 0.1702 0.2332 0.7131 0.037 Uiso 1 1 calc R U
N5 N 0.15790(19) 0.15012(18) 0.18971(13) 0.0340(6) Uani 1 1 d . .
H5N H 0.1485 0.1697 0.1428 0.041 Uiso 1 1 calc R U
N6 N 0.1974(2) 0.28932(17) 0.25369(15) 0.0376(6) Uani 1 1 d . .
H6N H 0.2215 0.2698 0.2957 0.045 Uiso 1 1 calc R U
N7 N -0.0025(2) 0.30615(19) 0.32586(14) 0.0411(7) Uani 1 1 d . .
H7N H 0.0071 0.2867 0.3727 0.049 Uiso 1 1 calc R U
N8 N -0.04242(19) 0.16582(17) 0.26129(14) 0.0344(6) Uani 1 1 d . .
H8N H -0.0658 0.1852 0.2189 0.041 Uiso 1 1 calc R U
N9 N -0.50168(18) 0.19959(15) -0.17669(13) 0.0279(5) Uani 1 1 d . .
H9N H -0.4908 0.2141 -0.1300 0.033 Uiso 1 1 calc R U
N10 N -0.54748(17) 0.34504(16) -0.24096(12) 0.0272(5) Uani 1 1 d . .
H10N H -0.5718 0.3267 -0.2820 0.033 Uiso 1 1 calc R U
N11 N -0.34521(18) 0.35957(16) -0.31174(13) 0.0277(5) Uani 1 1 d . .
H11N H -0.3523 0.3428 -0.3589 0.033 Uiso 1 1 calc R U
N12 N -0.30191(17) 0.21369(15) -0.24794(13) 0.0269(5) Uani 1 1 d . .
H12N H -0.2791 0.2285 -0.2054 0.032 Uiso 1 1 calc R U
N13 N -0.37124(18) 0.13590(16) 0.07622(13) 0.0304(6) Uani 1 1 d . .
H13N H -0.4005 0.1625 0.0386 0.037 Uiso 1 1 calc R U
N14 N -0.17346(18) 0.16747(16) 0.00749(13) 0.0293(6) Uani 1 1 d . .
H14N H -0.1920 0.1938 -0.0347 0.035 Uiso 1 1 calc R U
N15 N -0.16523(18) 0.28991(16) 0.09895(13) 0.0299(6) Uani 1 1 d . .
H15N H -0.1322 0.2608 0.1336 0.036 Uiso 1 1 calc R U
N16 N -0.36510(19) 0.25720(17) 0.16908(13) 0.0335(6) Uani 1 1 d . .
H16N H -0.3506 0.2262 0.2109 0.040 Uiso 1 1 calc R U
C1 C 0.1972(2) 0.1842(2) 0.53068(15) 0.0281(6) Uani 1 1 d . .
C2 C 0.1692(2) 0.13571(18) 0.49307(14) 0.0246(6) Uani 1 1 d . .
C3 C 0.1360(2) 0.08169(18) 0.44546(14) 0.0232(6) Uani 1 1 d . .
C4 C 0.1174(2) 0.12452(17) 0.38390(14) 0.0230(6) Uani 1 1 d . .
C5 C 0.1033(2) 0.16210(18) 0.33227(15) 0.0258(6) Uani 1 1 d . .
C6 C 0.1238(2) -0.00251(19) 0.45704(15) 0.0268(6) Uani 1 1 d . .
C7 C 0.1443(3) -0.0484(2) 0.52084(17) 0.0381(8) Uani 1 1 d . .
H7A H 0.1624 -0.0070 0.5516 0.057 Uiso 1 1 calc R U
H7B H 0.1979 -0.0903 0.5068 0.057 Uiso 1 1 calc R U
H7C H 0.0861 -0.0776 0.5455 0.057 Uiso 1 1 calc R U
C8 C 0.0894(2) -0.05830(19) 0.40771(16) 0.0321(7) Uani 1 1 d . .
H8A H 0.0259 -0.0806 0.4303 0.048 Uiso 1 1 calc R U
H8B H 0.1362 -0.1060 0.3946 0.048 Uiso 1 1 calc R U
H8C H 0.0836 -0.0249 0.3659 0.048 Uiso 1 1 calc R U
C9 C 0.1628(3) 0.1135(2) 0.68251(17) 0.0372(8) Uani 1 1 d . .
H9A H 0.1422 0.0845 0.6445 0.045 Uiso 1 1 calc R U
H9B H 0.1188 0.0967 0.7270 0.045 Uiso 1 1 calc R U
C10 C 0.2655(3) 0.0842(2) 0.68403(18) 0.0427(8) Uani 1 1 d . .
H10A H 0.2655 0.0231 0.6983 0.051 Uiso 1 1 calc R U
H10B H 0.2877 0.1167 0.7196 0.051 Uiso 1 1 calc R U
C11 C 0.3369(3) 0.0953(2) 0.61477(18) 0.0383(8) Uani 1 1 d . .
H11A H 0.4003 0.0681 0.6179 0.046 Uiso 1 1 calc R U
H11B H 0.3129 0.0660 0.5784 0.046 Uiso 1 1 calc R U
C12 C 0.4220(2) 0.1964(2) 0.52641(16) 0.0370(8) Uani 1 1 d . .
H12A H 0.4025 0.1628 0.4903 0.044 Uiso 1 1 calc R U
H12B H 0.4875 0.1760 0.5309 0.044 Uiso 1 1 calc R U
C13 C 0.4225(2) 0.2896(2) 0.50692(17) 0.0393(8) Uani 1 1 d . .
H13A H 0.4466 0.3228 0.5411 0.047 Uiso 1 1 calc R U
H13B H 0.4649 0.2993 0.4603 0.047 Uiso 1 1 calc R U
C14 C 0.3101(3) 0.4092(2) 0.49595(18) 0.0444(9) Uani 1 1 d . .
H14A H 0.3549 0.4266 0.4520 0.053 Uiso 1 1 calc R U
H14B H 0.3287 0.4387 0.5345 0.053 Uiso 1 1 calc R U
C15 C 0.2084(3) 0.4362(2) 0.49289(19) 0.0485(9) Uani 1 1 d . .
H15A H 0.1878 0.4021 0.4575 0.058 Uiso 1 1 calc R U
H15B H 0.2076 0.4968 0.4775 0.058 Uiso 1 1 calc R U
C16 C 0.1350(3) 0.4256(2) 0.56252(18) 0.0397(8) Uani 1 1 d . .
H16A H 0.1580 0.4556 0.5990 0.048 Uiso 1 1 calc R U
H16B H 0.0718 0.4523 0.5586 0.048 Uiso 1 1 calc R U
C17 C 0.0511(2) 0.3263(2) 0.65166(17) 0.0398(8) Uani 1 1 d . .
H17A H -0.0148 0.3456 0.6471 0.048 Uiso 1 1 calc R U
H17B H 0.0704 0.3615 0.6868 0.048 Uiso 1 1 calc R U
C18 C 0.0516(2) 0.2335(2) 0.67343(18) 0.0408(8) Uani 1 1 d . .
H18A H 0.0110 0.2255 0.7209 0.049 Uiso 1 1 calc R U
H18B H 0.0253 0.1990 0.6411 0.049 Uiso 1 1 calc R U
C19 C 0.2602(2) 0.1628(3) 0.18942(19) 0.0442(9) Uani 1 1 d . .
H19A H 0.3028 0.1396 0.1466 0.053 Uiso 1 1 calc R U
H19B H 0.2779 0.1337 0.2303 0.053 Uiso 1 1 calc R U
C20 C 0.2706(2) 0.2558(3) 0.19201(18) 0.0479(10) Uani 1 1 d . .
H20A H 0.2593 0.2837 0.1487 0.058 Uiso 1 1 calc R U
H20B H 0.3371 0.2684 0.1964 0.058 Uiso 1 1 calc R U
C21 C 0.1959(3) 0.3819(2) 0.2535(2) 0.0492(9) Uani 1 1 d . .
H21A H 0.1768 0.4047 0.2110 0.059 Uiso 1 1 calc R U
H21B H 0.2618 0.4017 0.2530 0.059 Uiso 1 1 calc R U
C22 C 0.1268(3) 0.4143(2) 0.3156(3) 0.0602(12) Uani 1 1 d . .
H22A H 0.1354 0.4764 0.3180 0.072 Uiso 1 1 calc R U
H22B H 0.1439 0.3870 0.3574 0.072 Uiso 1 1 calc R U
C23 C 0.0193(3) 0.3994(2) 0.3186(2) 0.0573(11) Uani 1 1 d . .
H23A H -0.0212 0.4300 0.3586 0.069 Uiso 1 1 calc R U
H23B H 0.0022 0.4231 0.2756 0.069 Uiso 1 1 calc R U
C24 C -0.1048(3) 0.2935(3) 0.3260(2) 0.0516(10) Uani 1 1 d . .
H24A H -0.1224 0.3235 0.2855 0.062 Uiso 1 1 calc R U
H24B H -0.1471 0.3163 0.3690 0.062 Uiso 1 1 calc R U
C25 C -0.1168(2) 0.2008(3) 0.32252(18) 0.0542(11) Uani 1 1 d . .
H25A H -0.1832 0.1897 0.3169 0.065 Uiso 1 1 calc R U
H25B H -0.1078 0.1721 0.3662 0.065 Uiso 1 1 calc R U
C26 C -0.0398(3) 0.0734(2) 0.2605(2) 0.0459(9) Uani 1 1 d . .
H26A H -0.1054 0.0533 0.2608 0.055 Uiso 1 1 calc R U
H26B H -0.0206 0.0503 0.3030 0.055 Uiso 1 1 calc R U
C27 C 0.0305(3) 0.0409(2) 0.1977(2) 0.0518(10) Uani 1 1 d . .
H27A H 0.0139 0.0682 0.1557 0.062 Uiso 1 1 calc R U
H27B H 0.0227 -0.0213 0.1952 0.062 Uiso 1 1 calc R U
C28 C 0.1360(3) 0.0570(2) 0.19643(19) 0.0453(9) Uani 1 1 d . .
H28A H 0.1519 0.0334 0.2398 0.054 Uiso 1 1 calc R U
H28B H 0.1778 0.0266 0.1568 0.054 Uiso 1 1 calc R U
C29 C -0.4021(2) 0.33976(17) -0.16968(15) 0.0237(6) Uani 1 1 d . .
C30 C -0.3895(2) 0.37307(17) -0.11755(14) 0.0226(6) Uani 1 1 d . .
C31 C -0.37127(19) 0.40858(18) -0.05517(14) 0.0224(6) Uani 1 1 d . .
C32 C -0.3403(2) 0.34784(18) -0.00792(14) 0.0250(6) Uani 1 1 d . .
C33 C -0.3121(2) 0.29436(18) 0.02962(15) 0.0255(6) Uani 1 1 d . .
C34 C -0.3802(2) 0.49285(18) -0.04370(15) 0.0244(6) Uani 1 1 d . .
C35 C -0.4106(2) 0.55653(19) -0.09344(16) 0.0319(7) Uani 1 1 d . .
H35A H -0.4217 0.5270 -0.1339 0.048 Uiso 1 1 calc R U
H35B H -0.3593 0.5978 -0.1087 0.048 Uiso 1 1 calc R U
H35C H -0.4707 0.5865 -0.0703 0.048 Uiso 1 1 calc R U
C36 C -0.3593(2) 0.5303(2) 0.02111(17) 0.0332(7) Uani 1 1 d . .
H36A H -0.3514 0.4841 0.0542 0.050 Uiso 1 1 calc R U
H36B H -0.4134 0.5686 0.0425 0.050 Uiso 1 1 calc R U
H36C H -0.2994 0.5623 0.0086 0.050 Uiso 1 1 calc R U
C37 C -0.3709(2) 0.45242(19) -0.30668(17) 0.0330(7) Uani 1 1 d . .
H37A H -0.3282 0.4835 -0.3455 0.040 Uiso 1 1 calc R U
H37B H -0.3592 0.4735 -0.2625 0.040 Uiso 1 1 calc R U
C38 C -0.4762(3) 0.4714(2) -0.30930(18) 0.0372(8) Uani 1 1 d . .
H38A H -0.4866 0.5339 -0.3140 0.045 Uiso 1 1 calc R U
H38B H -0.4895 0.4450 -0.3511 0.045 Uiso 1 1 calc R U
C39 C -0.5473(2) 0.4387(2) -0.24556(17) 0.0339(7) Uani 1 1 d . .
H39A H -0.5304 0.4607 -0.2034 0.041 Uiso 1 1 calc R U
H39B H -0.6135 0.4609 -0.2469 0.041 Uiso 1 1 calc R U
C40 C -0.6187(2) 0.3140(2) -0.17860(16) 0.0331(7) Uani 1 1 d . .
H40A H -0.6857 0.3296 -0.1828 0.040 Uiso 1 1 calc R U
H40B H -0.6072 0.3399 -0.1361 0.040 Uiso 1 1 calc R U
C41 C -0.6054(2) 0.2191(2) -0.17448(16) 0.0332(7) Uani 1 1 d . .
H41A H -0.6462 0.1963 -0.1307 0.040 Uiso 1 1 calc R U
H41B H -0.6248 0.1927 -0.2141 0.040 Uiso 1 1 calc R U
C42 C -0.4791(2) 0.10645(19) -0.18504(18) 0.0356(7) Uani 1 1 d . .
H42A H -0.4937 0.0883 -0.2292 0.043 Uiso 1 1 calc R U
H42B H -0.5212 0.0747 -0.1464 0.043 Uiso 1 1 calc R U
C43 C -0.3746(3) 0.0845(2) -0.1855(2) 0.0402(8) Uani 1 1 d . .
H43A H -0.3657 0.0216 -0.1839 0.048 Uiso 1 1 calc R U
H43B H -0.3592 0.1069 -0.1429 0.048 Uiso 1 1 calc R U
C44 C -0.3031(2) 0.1196(2) -0.24851(18) 0.0346(7) Uani 1 1 d . .
H44A H -0.2372 0.0957 -0.2487 0.042 Uiso 1 1 calc R U
H44B H -0.3212 0.1017 -0.2915 0.042 Uiso 1 1 calc R U
C45 C -0.2292(2) 0.2473(2) -0.30856(17) 0.0339(7) Uani 1 1 d . .
H45A H -0.2392 0.2233 -0.3522 0.041 Uiso 1 1 calc R U
H45B H -0.1626 0.2311 -0.3037 0.041 Uiso 1 1 calc R U
C46 C -0.2423(2) 0.3424(2) -0.31048(17) 0.0335(7) Uani 1 1 d . .
H46A H -0.2269 0.3673 -0.2688 0.040 Uiso 1 1 calc R U
H46B H -0.1994 0.3671 -0.3526 0.040 Uiso 1 1 calc R U
C47 C -0.4617(2) 0.2291(2) 0.16317(18) 0.0402(8) Uani 1 1 d . .
H47A H -0.4862 0.2651 0.1283 0.048 Uiso 1 1 calc R U
H47B H -0.5086 0.2339 0.2085 0.048 Uiso 1 1 calc R U
C48 C -0.4491(2) 0.1374(2) 0.14095(17) 0.0386(8) Uani 1 1 d . .
H48A H -0.4301 0.1005 0.1777 0.046 Uiso 1 1 calc R U
H48B H -0.5105 0.1168 0.1319 0.046 Uiso 1 1 calc R U
C49 C -0.3437(3) 0.0465(2) 0.05568(18) 0.0389(8) Uani 1 1 d . .
H49A H -0.4017 0.0176 0.0485 0.047 Uiso 1 1 calc R U
H49B H -0.3207 0.0158 0.0939 0.047 Uiso 1 1 calc R U
C50 C -0.2645(3) 0.0420(2) -0.01048(18) 0.0408(8) Uani 1 1 d . .
H50A H -0.2551 -0.0180 -0.0255 0.049 Uiso 1 1 calc R U
H50B H -0.2862 0.0760 -0.0477 0.049 Uiso 1 1 calc R U
C51 C -0.1684(3) 0.0743(2) -0.00245(17) 0.0372(8) Uani 1 1 d . .
H51A H -0.1498 0.0451 0.0381 0.045 Uiso 1 1 calc R U
H51B H -0.1177 0.0604 -0.0444 0.045 Uiso 1 1 calc R U
C52 C -0.0761(2) 0.2006(2) 0.00855(17) 0.0363(7) Uani 1 1 d . .
H52A H -0.0455 0.1657 0.0410 0.044 Uiso 1 1 calc R U
H52B H -0.0330 0.1982 -0.0385 0.044 Uiso 1 1 calc R U
C53 C -0.0916(2) 0.2907(2) 0.03194(17) 0.0370(7) Uani 1 1 d . .
H53A H -0.0300 0.3135 0.0386 0.044 Uiso 1 1 calc R U
H53B H -0.1152 0.3270 -0.0032 0.044 Uiso 1 1 calc R U
C54 C -0.1908(3) 0.3770(2) 0.1246(2) 0.0420(8) Uani 1 1 d . .
H54A H -0.2150 0.4118 0.0889 0.050 Uiso 1 1 calc R U
H54B H -0.1320 0.4038 0.1326 0.050 Uiso 1 1 calc R U
C55 C -0.2686(3) 0.3756(2) 0.1923(2) 0.0477(9) Uani 1 1 d . .
H55A H -0.2462 0.3362 0.2260 0.057 Uiso 1 1 calc R U
H55B H -0.2758 0.4334 0.2120 0.057 Uiso 1 1 calc R U
C56 C -0.3665(3) 0.3487(2) 0.18431(18) 0.0402(8) Uani 1 1 d . .
H56A H -0.4154 0.3604 0.2278 0.048 Uiso 1 1 calc R U
H56B H -0.3857 0.3826 0.1461 0.048 Uiso 1 1 calc R U
C57 C 0.6895(5) 0.2996(8) 0.4905(3) 0.188(6) Uani 1 1 d . .
H57A H 0.6297 0.2722 0.5147 0.282 Uiso 1 1 calc R U
H57B H 0.7378 0.2558 0.4700 0.282 Uiso 1 1 calc R U
H57C H 0.6755 0.3382 0.4537 0.282 Uiso 1 1 calc R U
C58 C 0.1479(3) 0.1230(2) 0.86463(19) 0.0474(9) Uani 1 1 d . .
H58A H 0.1603 0.1308 0.9110 0.071 Uiso 1 1 calc R U
H58B H 0.1869 0.0740 0.8428 0.071 Uiso 1 1 calc R U
H58C H 0.0788 0.1127 0.8688 0.071 Uiso 1 1 calc R U
C59 C 0.8624(3) 0.4334(3) 0.8533(2) 0.0562(10) Uani 1 1 d . .
H59A H 0.8431 0.4098 0.9008 0.084 Uiso 1 1 calc R U
H59B H 0.8046 0.4440 0.8342 0.084 Uiso 1 1 calc R U
H59C H 0.8955 0.4871 0.8540 0.084 Uiso 1 1 calc R U
C60 C 0.3810(3) 0.0414(3) 0.3581(3) 0.0691(14) Uani 1 1 d . .
H60A H 0.3905 0.0708 0.3991 0.104 Uiso 1 1 calc R U
H60B H 0.4186 -0.0128 0.3534 0.104 Uiso 1 1 calc R U
H60C H 0.3120 0.0302 0.3634 0.104 Uiso 1 1 calc R U
C61 C 0.1104(4) 0.4169(3) 0.8838(4) 0.097(2) Uani 1 1 d . .
H61A H 0.0614 0.4570 0.9095 0.145 Uiso 1 1 calc R U
H61B H 0.1345 0.4390 0.8363 0.145 Uiso 1 1 calc R U
H61C H 0.1645 0.4099 0.9074 0.145 Uiso 1 1 calc R U
C65 C 0.2049(3) 0.2600(3) 0.0021(2) 0.0522(10) Uani 1 1 d . .
H65A H 0.2179 0.3076 0.0294 0.078 Uiso 1 1 calc R U
H65B H 0.1365 0.2629 -0.0008 0.078 Uiso 1 1 calc R U
H65C H 0.2463 0.2635 -0.0449 0.078 Uiso 1 1 calc R U
C67 C 0.6079(3) 0.1494(3) 0.3562(3) 0.0687(13) Uani 1 1 d . .
H67A H 0.6480 0.1513 0.3908 0.103 Uiso 1 1 calc R U
H67B H 0.6373 0.1085 0.3203 0.103 Uiso 1 1 calc R U
H67C H 0.5426 0.1315 0.3791 0.103 Uiso 1 1 calc R U

loop_
_atom_site_aniso_label
_atom_site_aniso_U_11
_atom_site_aniso_U_22
_atom_site_aniso_U_33
_atom_site_aniso_U_23
_atom_site_aniso_U_13
_atom_site_aniso_U_12
Co1 0.0241(2) 0.0318(2) 0.01741(19) -0.00296(16) -0.00311(15) -0.00495(16)
Co2 0.02307(19) 0.02320(19) 0.01762(18) 0.00055(15) -0.00360(15) -0.00067(15)
Co3 0.02270(19) 0.02232(19) 0.01784(18) -0.00325(15) -0.00337(15) 0.00017(14)
Co4 0.0260(2) 0.0276(2) 0.01796(19) -0.00007(16) -0.00330(15) 0.00470(16)
Cl1 0.0316(4) 0.0366(4) 0.0239(3) -0.0057(3) -0.0072(3) -0.0049(3)
Cl2 0.0353(4) 0.0321(4) 0.0273(4) 0.0060(3) -0.0109(3) -0.0012(3)
Cl3 0.0300(4) 0.0321(4) 0.0246(3) -0.0094(3) -0.0076(3) 0.0012(3)
Cl4 0.0366(4) 0.0357(4) 0.0238(4) 0.0033(3) -0.0071(3) 0.0068(3)
Cl5 0.0387(4) 0.0460(5) 0.0250(4) 0.0013(3) -0.0056(3) 0.0010(3)
Cl6 0.0416(5) 0.0804(7) 0.0340(4) 0.0038(5) -0.0110(4) -0.0039(5)
Cl7 0.0443(5) 0.0610(6) 0.0251(4) -0.0038(4) -0.0066(3) -0.0008(4)
Cl8 0.0408(5) 0.1151(10) 0.0410(5) -0.0214(6) -0.0150(4) 0.0085(6)
O1 0.0418(15) 0.092(2) 0.0365(14) -0.0015(15) 0.0000(12) -0.0070(15)
O2 0.0464(14) 0.0456(14) 0.0384(13) -0.0023(12) -0.0054(11) 0.0009(11)
O3 0.0515(16) 0.0626(18) 0.0576(18) -0.0050(15) 0.0093(14) -0.0090(14)
O4 0.071(2) 0.081(2) 0.064(2) -0.0152(18) -0.0100(17) 0.0081(19)
O5 0.0609(19) 0.0444(15) 0.082(2) -0.0049(15) -0.0137(16) 0.0020(13)
O10 0.0436(14) 0.0470(14) 0.0371(13) 0.0056(11) -0.0025(11) -0.0019(11)
N1 0.0352(14) 0.0408(15) 0.0205(12) -0.0004(11) -0.0050(11) -0.0094(12)
N2 0.0311(14) 0.0444(15) 0.0273(13) -0.0090(12) -0.0095(11) 0.0019(12)
N3 0.0294(13) 0.0406(15) 0.0235(13) -0.0066(11) -0.0089(10) -0.0010(11)
N4 0.0314(13) 0.0404(15) 0.0207(12) -0.0022(11) -0.0039(10) -0.0096(11)
N5 0.0348(14) 0.0459(16) 0.0202(12) -0.0001(12) -0.0061(11) 0.0113(12)
N6 0.0398(15) 0.0380(15) 0.0400(16) 0.0145(13) -0.0195(13) -0.0139(12)
N7 0.0448(17) 0.0521(18) 0.0268(14) -0.0095(13) -0.0109(12) 0.0196(14)
N8 0.0338(14) 0.0425(15) 0.0296(14) 0.0111(12) -0.0129(11) -0.0114(12)
N9 0.0302(13) 0.0299(13) 0.0232(12) 0.0003(11) -0.0046(10) -0.0051(10)
N10 0.0258(12) 0.0333(13) 0.0219(12) -0.0068(11) -0.0043(10) 0.0045(10)
N11 0.0301(13) 0.0321(13) 0.0203(12) -0.0005(10) -0.0043(10) -0.0026(10)
N12 0.0262(12) 0.0286(13) 0.0259(13) -0.0048(11) -0.0063(10) 0.0040(10)
N13 0.0308(13) 0.0358(14) 0.0229(12) 0.0057(11) -0.0025(10) -0.0038(11)
N14 0.0300(13) 0.0343(14) 0.0207(12) 0.0004(11) -0.0008(10) 0.0064(11)
N15 0.0321(13) 0.0307(13) 0.0287(13) -0.0007(11) -0.0111(11) 0.0038(11)
N16 0.0365(14) 0.0394(15) 0.0219(13) -0.0005(11) -0.0026(11) 0.0122(12)
C1 0.0251(14) 0.0368(16) 0.0199(14) 0.0010(13) 0.0000(11) -0.0023(12)
C2 0.0274(14) 0.0278(14) 0.0180(13) 0.0027(12) -0.0040(11) -0.0033(12)
C3 0.0235(13) 0.0302(15) 0.0154(13) -0.0002(11) -0.0030(11) -0.0014(11)
C4 0.0254(14) 0.0238(14) 0.0198(13) -0.0052(11) -0.0046(11) -0.0013(11)
C5 0.0271(14) 0.0268(14) 0.0228(14) -0.0043(12) -0.0027(12) -0.0030(12)
C6 0.0289(15) 0.0315(15) 0.0192(13) -0.0011(12) -0.0040(11) -0.0001(12)
C7 0.051(2) 0.0368(17) 0.0280(16) 0.0065(14) -0.0116(15) -0.0036(15)
C8 0.0423(18) 0.0279(15) 0.0249(15) -0.0057(13) -0.0042(13) -0.0014(13)
C9 0.048(2) 0.0390(18) 0.0248(16) 0.0048(14) -0.0068(14) -0.0176(15)
C10 0.059(2) 0.0356(18) 0.0392(19) 0.0053(15) -0.0218(17) -0.0083(16)
C11 0.0424(19) 0.0356(17) 0.0400(19) -0.0043(15) -0.0157(15) 0.0008(14)
C12 0.0270(16) 0.060(2) 0.0237(15) -0.0115(15) -0.0036(13) 0.0025(15)
C13 0.0278(16) 0.066(2) 0.0218(15) -0.0049(16) 0.0010(13) -0.0129(16)
C14 0.063(2) 0.043(2) 0.0265(17) 0.0049(15) -0.0067(16) -0.0192(18)
C15 0.077(3) 0.0382(19) 0.0343(19) 0.0005(16) -0.0213(19) -0.0007(18)
C16 0.047(2) 0.0349(17) 0.0412(19) -0.0094(15) -0.0173(16) 0.0071(15)
C17 0.0283(16) 0.058(2) 0.0327(17) -0.0167(17) -0.0042(14) 0.0062(15)
C18 0.0263(16) 0.064(2) 0.0291(17) -0.0111(17) 0.0025(13) -0.0085(15)
C19 0.0300(17) 0.068(3) 0.0321(18) 0.0044(17) -0.0036(14) 0.0078(17)
C20 0.0258(16) 0.085(3) 0.0321(18) 0.0208(19) -0.0069(14) -0.0118(17)
C21 0.061(2) 0.0366(19) 0.057(2) 0.0076(18) -0.027(2) -0.0167(17)
C22 0.084(3) 0.0320(19) 0.080(3) -0.002(2) -0.050(3) -0.0060(19)
C23 0.085(3) 0.037(2) 0.052(2) -0.0178(18) -0.021(2) 0.023(2)
C24 0.045(2) 0.072(3) 0.0343(19) -0.0040(19) -0.0022(16) 0.020(2)
C25 0.0232(16) 0.107(4) 0.0296(18) 0.022(2) -0.0007(14) -0.0108(19)
C26 0.052(2) 0.047(2) 0.047(2) 0.0133(17) -0.0256(18) -0.0178(17)
C27 0.075(3) 0.0277(17) 0.065(3) 0.0051(17) -0.044(2) -0.0041(17)
C28 0.064(2) 0.0357(18) 0.0362(19) -0.0060(16) -0.0139(17) 0.0176(17)
C29 0.0260(14) 0.0209(13) 0.0229(14) 0.0008(11) -0.0036(11) 0.0007(11)
C30 0.0269(14) 0.0194(13) 0.0208(13) 0.0008(11) -0.0046(11) 0.0016(11)
C31 0.0223(13) 0.0279(14) 0.0172(13) -0.0008(11) -0.0052(11) 0.0003(11)
C32 0.0271(14) 0.0273(14) 0.0201(13) -0.0052(12) -0.0041(11) 0.0008(12)
C33 0.0263(14) 0.0286(15) 0.0204(14) -0.0058(12) -0.0029(11) 0.0031(12)
C34 0.0250(14) 0.0249(14) 0.0224(14) -0.0010(12) -0.0033(11) -0.0023(11)
C35 0.0422(18) 0.0240(14) 0.0281(16) 0.0023(13) -0.0053(14) -0.0005(13)
C36 0.0411(18) 0.0307(16) 0.0301(16) -0.0077(13) -0.0115(14) -0.0011(13)
C37 0.0456(18) 0.0250(15) 0.0275(16) 0.0022(13) -0.0057(14) -0.0074(13)
C38 0.053(2) 0.0253(15) 0.0362(18) -0.0018(14) -0.0164(16) 0.0040(14)
C39 0.0383(17) 0.0304(16) 0.0351(17) -0.0104(14) -0.0127(14) 0.0067(13)
C40 0.0260(15) 0.0476(19) 0.0247(15) -0.0092(14) -0.0035(12) 0.0034(13)
C41 0.0280(15) 0.0460(19) 0.0240(15) -0.0027(14) -0.0008(12) -0.0099(14)
C42 0.0461(19) 0.0251(15) 0.0349(17) 0.0020(14) -0.0069(15) -0.0079(14)
C43 0.048(2) 0.0261(16) 0.049(2) 0.0049(15) -0.0160(17) -0.0003(14)
C44 0.0326(16) 0.0296(16) 0.0433(19) -0.0056(14) -0.0124(14) 0.0053(13)
C45 0.0225(14) 0.0486(19) 0.0299(16) -0.0027(15) -0.0045(12) 0.0029(13)
C46 0.0264(15) 0.0446(18) 0.0288(16) 0.0006(14) -0.0039(13) -0.0085(13)
C47 0.0324(17) 0.058(2) 0.0260(16) 0.0008(16) 0.0003(13) 0.0061(16)
C48 0.0314(17) 0.055(2) 0.0263(16) 0.0104(15) -0.0013(13) -0.0045(15)
C49 0.048(2) 0.0333(17) 0.0345(18) 0.0044(14) -0.0077(15) -0.0089(15)
C50 0.060(2) 0.0311(17) 0.0304(17) -0.0027(14) -0.0071(16) -0.0010(16)
C51 0.048(2) 0.0318(17) 0.0264(16) -0.0023(14) 0.0002(14) 0.0126(15)
C52 0.0287(16) 0.051(2) 0.0269(16) 0.0032(15) -0.0035(13) 0.0042(14)
C53 0.0317(16) 0.0461(19) 0.0335(17) 0.0080(15) -0.0079(14) -0.0081(14)
C54 0.044(2) 0.0346(18) 0.053(2) -0.0051(16) -0.0239(17) 0.0027(15)
C55 0.059(2) 0.043(2) 0.046(2) -0.0204(18) -0.0228(18) 0.0186(18)
C56 0.046(2) 0.0442(19) 0.0293(17) -0.0101(15) -0.0079(15) 0.0197(16)
C57 0.061(4) 0.441(16) 0.060(4) -0.084(7) 0.014(3) -0.089(6)
C58 0.058(2) 0.042(2) 0.038(2) -0.0072(17) -0.0019(17) -0.0014(17)
C59 0.057(2) 0.051(2) 0.056(3) 0.010(2) -0.004(2) 0.0048(19)
C60 0.055(3) 0.056(3) 0.087(4) -0.035(3) 0.011(2) -0.012(2)
C61 0.073(3) 0.045(3) 0.175(7) -0.009(3) -0.031(4) -0.007(2)
C65 0.057(2) 0.059(2) 0.0345(19) 0.0030(18) 0.0021(17) 0.0050(19)
C67 0.050(2) 0.092(4) 0.064(3) 0.014(3) -0.014(2) -0.004(2)

loop_
_atom_type_symbol
_atom_type_description
_atom_type_scat_dispersion_real
_atom_type_scat_dispersion_imag
_atom_type_scat_source
C C 0.0033 0.0016 'International Tables Vol C Tables 4.2.6.8 and 6.1.1.4'
H H 0.0000 0.0000 'International Tables Vol C Tables 4.2.6.8 and 6.1.1.4'
N N 0.0061 0.0033 'International Tables Vol C Tables 4.2.6.8 and 6.1.1.4'
Cl Cl 0.1484 0.1585 'International Tables Vol C Tables 4.2.6.8 and 6.1.1.4'
Co Co 0.3494 0.9721 'International Tables Vol C Tables 4.2.6.8 and 6.1.1.4'
O O 0.0106 0.0060 'International Tables Vol C Tables 4.2.6.8 and 6.1.1.4'

loop_
_geom_angle_atom_site_label_1
_geom_angle_atom_site_label_2
_geom_angle_atom_site_label_3
_geom_angle
C1 Co1 N4 90.96(12)
C1 Co1 N3 90.67(12)
N4 Co1 N3 93.42(11)
C1 Co1 N1 89.54(11)
N4 Co1 N1 179.38(11)
N3 Co1 N1 86.21(11)
C1 Co1 N2 88.84(12)
N4 Co1 N2 86.68(11)
N3 Co1 N2 179.50(11)
N1 Co1 N2 93.70(11)
C1 Co1 Cl1 178.13(10)
N4 Co1 Cl1 87.61(8)
N3 Co1 Cl1 88.22(8)
N1 Co1 Cl1 91.89(8)
N2 Co1 Cl1 92.28(8)
C5 Co2 N8 90.84(12)
C5 Co2 N7 88.38(12)
N8 Co2 N7 87.17(12)
C5 Co2 N6 88.98(12)
N8 Co2 N6 179.28(13)
N7 Co2 N6 93.53(13)
C5 Co2 N5 91.35(11)
N8 Co2 N5 93.39(12)
N7 Co2 N5 179.38(12)
N6 Co2 N5 85.91(12)
C5 Co2 Cl2 177.80(9)
N8 Co2 Cl2 86.98(8)
N7 Co2 Cl2 91.17(9)
N6 Co2 Cl2 93.20(8)
N5 Co2 Cl2 89.11(8)
C29 Co3 N10 90.89(11)
C29 Co3 N9 88.33(11)
N10 Co3 N9 86.55(10)
C29 Co3 N12 89.19(11)
N10 Co3 N12 179.72(12)
N9 Co3 N12 93.19(10)
C29 Co3 N11 91.04(11)
N10 Co3 N11 94.50(10)
N9 Co3 N11 178.79(11)
N12 Co3 N11 85.77(10)
C29 Co3 Cl3 178.10(9)
N10 Co3 Cl3 87.29(7)
N9 Co3 Cl3 92.11(7)
N12 Co3 Cl3 92.63(7)
N11 Co3 Cl3 88.55(7)
C33 Co4 N16 90.47(11)
C33 Co4 N14 89.54(11)
N16 Co4 N14 179.20(12)
C33 Co4 N15 89.89(12)
N16 Co4 N15 94.82(11)
N14 Co4 N15 85.98(11)
C33 Co4 N13 89.62(12)
N16 Co4 N13 85.99(11)
N14 Co4 N13 93.21(11)
N15 Co4 N13 179.06(10)
C33 Co4 Cl4 176.06(9)
N16 Co4 Cl4 87.42(8)
N14 Co4 Cl4 92.61(8)
N15 Co4 Cl4 86.97(8)
N13 Co4 Cl4 93.55(8)
C57 O1 H1 109.5
C58 O2 H2 109.5
C59 O3 H3 109.5
C60 O4 H4 109.5
C61 O5 H5 109.5
C67 O9 H9 109.5
C65 O10 H10 109.5
C14 N1 C13 111.4(3)
C14 N1 Co1 118.6(2)
C13 N1 Co1 107.5(2)
C14 N1 H1N 106.2
C13 N1 H1N 106.2
Co1 N1 H1N 106.2
C16 N2 C17 110.9(3)
C16 N2 Co1 119.4(2)
C17 N2 Co1 106.7(2)
C16 N2 H2N 106.3
C17 N2 H2N 106.3
Co1 N2 H2N 106.3
C11 N3 C12 111.3(3)
C11 N3 Co1 119.4(2)
C12 N3 Co1 107.0(2)
C11 N3 H3N 106.1
C12 N3 H3N 106.1
Co1 N3 H3N 106.1
C18 N4 C9 110.9(3)
C18 N4 Co1 107.9(2)
C9 N4 Co1 118.9(2)
C18 N4 H4N 106.1
C9 N4 H4N 106.1
Co1 N4 H4N 106.1
C19 N5 C28 110.7(3)
C19 N5 Co2 108.5(2)
C28 N5 Co2 117.9(2)
C19 N5 H5N 106.4
C28 N5 H5N 106.4
Co2 N5 H5N 106.4
C21 N6 C20 110.7(3)
C21 N6 Co2 120.4(2)
C20 N6 Co2 106.5(2)
C21 N6 H6N 106.1
C20 N6 H6N 106.1
Co2 N6 H6N 106.1
C24 N7 C23 110.4(3)
C24 N7 Co2 107.8(2)
C23 N7 Co2 118.0(2)
C24 N7 H7N 106.7
C23 N7 H7N 106.7
Co2 N7 H7N 106.7
C26 N8 C25 112.3(3)
C26 N8 Co2 120.5(2)
C25 N8 Co2 106.0(2)
C26 N8 H8N 105.7
C25 N8 H8N 105.7
Co2 N8 H8N 105.7
C41 N9 C42 110.9(2)
C41 N9 Co3 107.66(19)
C42 N9 Co3 118.36(19)
C41 N9 H9N 106.4
C42 N9 H9N 106.4
Co3 N9 H9N 106.4
C39 N10 C40 111.8(2)
C39 N10 Co3 119.72(19)
C40 N10 Co3 107.28(19)
C39 N10 H10N 105.7
C40 N10 H10N 105.7
Co3 N10 H10N 105.7
C46 N11 C37 111.5(2)
C46 N11 Co3 108.13(19)
C37 N11 Co3 118.47(18)
C46 N11 H11N 106.0
C37 N11 H11N 106.0
Co3 N11 H11N 106.0
C44 N12 C45 110.9(2)
C44 N12 Co3 118.74(19)
C45 N12 Co3 107.16(18)
C44 N12 H12N 106.4
C45 N12 H12N 106.4
Co3 N12 H12N 106.4
C49 N13 C48 110.2(3)
C49 N13 Co4 118.9(2)
C48 N13 Co4 108.0(2)
C49 N13 H13N 106.3
C48 N13 H13N 106.4
Co4 N13 H13N 106.4
C51 N14 C52 111.4(2)
C51 N14 Co4 117.86(19)
C52 N14 Co4 108.31(19)
C51 N14 H14N 106.2
C52 N14 H14N 106.2
Co4 N14 H14N 106.2
C54 N15 C53 111.5(3)
C54 N15 Co4 120.0(2)
C53 N15 Co4 107.35(19)
C54 N15 H15N 105.6
C53 N15 H15N 105.6
Co4 N15 H15N 105.6
C56 N16 C47 111.9(3)
C56 N16 Co4 118.8(2)
C47 N16 Co4 107.6(2)
C56 N16 H16N 105.9
C47 N16 H16N 105.9
Co4 N16 H16N 105.9
C2 C1 Co1 178.0(3)
C1 C2 C3 176.9(3)
C6 C3 C4 121.9(3)
C6 C3 C2 123.0(3)
C4 C3 C2 115.1(2)
C5 C4 C3 178.4(3)
C4 C5 Co2 174.9(3)
C3 C6 C8 122.9(3)
C3 C6 C7 122.5(3)
C8 C6 C7 114.7(3)
C6 C7 H7A 109.5
C6 C7 H7B 109.5
H7A C7 H7B 109.5
C6 C7 H7C 109.5
H7A C7 H7C 109.5
H7B C7 H7C 109.5
C6 C8 H8A 109.5
C6 C8 H8B 109.5
H8A C8 H8B 109.5
C6 C8 H8C 109.5
H8A C8 H8C 109.5
H8B C8 H8C 109.5
N4 C9 C10 112.5(3)
N4 C9 H9A 109.1
C10 C9 H9A 109.1
N4 C9 H9B 109.1
C10 C9 H9B 109.1
H9A C9 H9B 107.8
C9 C10 C11 113.6(3)
C9 C10 H10A 108.8
C11 C10 H10A 108.8
C9 C10 H10B 108.8
C11 C10 H10B 108.8
H10A C10 H10B 107.7
N3 C11 C10 112.1(3)
N3 C11 H11A 109.2
C10 C11 H11A 109.2
N3 C11 H11B 109.2
C10 C11 H11B 109.2
H11A C11 H11B 107.9
N3 C12 C13 106.9(3)
N3 C12 H12A 110.3
C13 C12 H12A 110.3
N3 C12 H12B 110.3
C13 C12 H12B 110.3
H12A C12 H12B 108.6
N1 C13 C12 106.5(3)
N1 C13 H13A 110.4
C12 C13 H13A 110.4
N1 C13 H13B 110.4
C12 C13 H13B 110.4
H13A C13 H13B 108.6
N1 C14 C15 112.0(3)
N1 C14 H14A 109.2
C15 C14 H14A 109.2
N1 C14 H14B 109.2
C15 C14 H14B 109.2
H14A C14 H14B 107.9
C14 C15 C16 113.7(3)
C14 C15 H15A 108.8
C16 C15 H15A 108.8
C14 C15 H15B 108.8
C16 C15 H15B 108.8
H15A C15 H15B 107.7
N2 C16 C15 111.8(3)
N2 C16 H16A 109.3
C15 C16 H16A 109.3
N2 C16 H16B 109.3
C15 C16 H16B 109.3
H16A C16 H16B 107.9
N2 C17 C18 107.4(3)
N2 C17 H17A 110.2
C18 C17 H17A 110.2
N2 C17 H17B 110.2
C18 C17 H17B 110.2
H17A C17 H17B 108.5
N4 C18 C17 107.2(3)
N4 C18 H18A 110.3
C17 C18 H18A 110.3
N4 C18 H18B 110.3
C17 C18 H18B 110.3
H18A C18 H18B 108.5
N5 C19 C20 106.1(3)
N5 C19 H19A 110.5
C20 C19 H19A 110.5
N5 C19 H19B 110.5
C20 C19 H19B 110.5
H19A C19 H19B 108.7
C19 C20 N6 108.5(3)
C19 C20 H20A 110.0
N6 C20 H20A 110.0
C19 C20 H20B 110.0
N6 C20 H20B 110.0
H20A C20 H20B 108.4
N6 C21 C22 110.4(3)
N6 C21 H21A 109.6
C22 C21 H21A 109.6
N6 C21 H21B 109.6
C22 C21 H21B 109.6
H21A C21 H21B 108.1
C21 C22 C23 115.7(3)
C21 C22 H22A 108.4
C23 C22 H22A 108.4
C21 C22 H22B 108.4
C23 C22 H22B 108.4
H22A C22 H22B 107.4
N7 C23 C22 111.5(3)
N7 C23 H23A 109.3
C22 C23 H23A 109.3
N7 C23 H23B 109.3
C22 C23 H23B 109.3
H23A C23 H23B 108.0
N7 C24 C25 107.2(3)
N7 C24 H24A 110.3
C25 C24 H24A 110.3
N7 C24 H24B 110.3
C25 C24 H24B 110.3
H24A C24 H24B 108.5
C24 C25 N8 109.1(3)
C24 C25 H25A 109.9
N8 C25 H25A 109.9
C24 C25 H25B 109.9
N8 C25 H25B 109.9
H25A C25 H25B 108.3
N8 C26 C27 111.1(3)
N8 C26 H26A 109.4
C27 C26 H26A 109.4
N8 C26 H26B 109.4
C27 C26 H26B 109.4
H26A C26 H26B 108.0
C26 C27 C28 114.4(3)
C26 C27 H27A 108.7
C28 C27 H27A 108.7
C26 C27 H27B 108.7
C28 C27 H27B 108.7
H27A C27 H27B 107.6
N5 C28 C27 112.5(3)
N5 C28 H28A 109.1
C27 C28 H28A 109.1
N5 C28 H28B 109.1
C27 C28 H28B 109.1
H28A C28 H28B 107.8
C30 C29 Co3 174.7(3)
C29 C30 C31 176.9(3)
C34 C31 C32 123.0(3)
C34 C31 C30 121.8(3)
C32 C31 C30 115.2(2)
C33 C32 C31 177.2(3)
C32 C33 Co4 179.3(3)
C31 C34 C35 123.2(3)
C31 C34 C36 121.8(3)
C35 C34 C36 115.0(2)
C34 C35 H35A 109.5
C34 C35 H35B 109.5
H35A C35 H35B 109.5
C34 C35 H35C 109.5
H35A C35 H35C 109.5
H35B C35 H35C 109.5
C34 C36 H36A 109.5
C34 C36 H36B 109.5
H36A C36 H36B 109.5
C34 C36 H36C 109.5
H36A C36 H36C 109.5
H36B C36 H36C 109.5
N11 C37 C38 112.1(2)
N11 C37 H37A 109.2
C38 C37 H37A 109.2
N11 C37 H37B 109.2
C38 C37 H37B 109.2
H37A C37 H37B 107.9
C39 C38 C37 113.1(3)
C39 C38 H38A 109.0
C37 C38 H38A 109.0
C39 C38 H38B 109.0
C37 C38 H38B 109.0
H38A C38 H38B 107.8
N10 C39 C38 112.4(2)
N10 C39 H39A 109.1
C38 C39 H39A 109.1
N10 C39 H39B 109.1
C38 C39 H39B 109.1
H39A C39 H39B 107.9
N10 C40 C41 107.5(2)
N10 C40 H40A 110.2
C41 C40 H40A 110.2
N10 C40 H40B 110.2
C41 C40 H40B 110.2
H40A C40 H40B 108.5
N9 C41 C40 107.6(2)
N9 C41 H41A 110.2
C40 C41 H41A 110.2
N9 C41 H41B 110.2
C40 C41 H41B 110.2
H41A C41 H41B 108.5
N9 C42 C43 112.0(3)
N9 C42 H42A 109.2
C43 C42 H42A 109.2
N9 C42 H42B 109.2
C43 C42 H42B 109.2
H42A C42 H42B 107.9
C42 C43 C44 114.1(3)
C42 C43 H43A 108.7
C44 C43 H43A 108.7
C42 C43 H43B 108.7
C44 C43 H43B 108.7
H43A C43 H43B 107.6
N12 C44 C43 111.3(3)
N12 C44 H44A 109.4
C43 C44 H44A 109.4
N12 C44 H44B 109.4
C43 C44 H44B 109.4
H44A C44 H44B 108.0
N12 C45 C46 107.8(2)
N12 C45 H45A 110.1
C46 C45 H45A 110.1
N12 C45 H45B 110.1
C46 C45 H45B 110.1
H45A C45 H45B 108.5
N11 C46 C45 105.8(2)
N11 C46 H46A 110.6
C45 C46 H46A 110.6
N11 C46 H46B 110.6
C45 C46 H46B 110.6
H46A C46 H46B 108.7
N16 C47 C48 107.0(3)
N16 C47 H47A 110.3
C48 C47 H47A 110.3
N16 C47 H47B 110.3
C48 C47 H47B 110.3
H47A C47 H47B 108.6
N13 C48 C47 106.2(3)
N13 C48 H48A 110.5
C47 C48 H48A 110.5
N13 C48 H48B 110.5
C47 C48 H48B 110.5
H48A C48 H48B 108.7
N13 C49 C50 112.0(3)
N13 C49 H49A 109.2
C50 C49 H49A 109.2
N13 C49 H49B 109.2
C50 C49 H49B 109.2
H49A C49 H49B 107.9
C51 C50 C49 113.6(3)
C51 C50 H50A 108.8
C49 C50 H50A 108.8
C51 C50 H50B 108.8
C49 C50 H50B 108.8
H50A C50 H50B 107.7
N14 C51 C50 111.5(3)
N14 C51 H51A 109.3
C50 C51 H51A 109.3
N14 C51 H51B 109.3
C50 C51 H51B 109.3
H51A C51 H51B 108.0
C53 C52 N14 107.2(3)
C53 C52 H52A 110.3
N14 C52 H52A 110.3
C53 C52 H52B 110.3
N14 C52 H52B 110.3
H52A C52 H52B 108.5
N15 C53 C52 107.0(3)
N15 C53 H53A 110.3
C52 C53 H53A 110.3
N15 C53 H53B 110.3
C52 C53 H53B 110.3
H53A C53 H53B 108.6
N15 C54 C55 111.0(3)
N15 C54 H54A 109.4
C55 C54 H54A 109.4
N15 C54 H54B 109.4
C55 C54 H54B 109.4
H54A C54 H54B 108.0
C56 C55 C54 114.4(3)
C56 C55 H55A 108.7
C54 C55 H55A 108.7
C56 C55 H55B 108.7
C54 C55 H55B 108.7
H55A C55 H55B 107.6
N16 C56 C55 111.2(3)
N16 C56 H56A 109.4
C55 C56 H56A 109.4
N16 C56 H56B 109.4
C55 C56 H56B 109.4
H56A C56 H56B 108.0
O1 C57 H57A 109.5
O1 C57 H57B 109.5
H57A C57 H57B 109.5
O1 C57 H57C 109.5
H57A C57 H57C 109.5
H57B C57 H57C 109.5
O2 C58 H58A 109.5
O2 C58 H58B 109.5
H58A C58 H58B 109.5
O2 C58 H58C 109.5
H58A C58 H58C 109.5
H58B C58 H58C 109.5
O3 C59 H59A 109.5
O3 C59 H59B 109.5
H59A C59 H59B 109.5
O3 C59 H59C 109.5
H59A C59 H59C 109.5
H59B C59 H59C 109.5
O4 C60 H60A 109.5
O4 C60 H60B 109.5
H60A C60 H60B 109.5
O4 C60 H60C 109.5
H60A C60 H60C 109.5
H60B C60 H60C 109.5
O5 C61 H61A 109.5
O5 C61 H61B 109.5
H61A C61 H61B 109.5
O5 C61 H61C 109.5
H61A C61 H61C 109.5
H61B C61 H61C 109.5
O10 C65 H65A 109.5
O10 C65 H65B 109.5
H65A C65 H65B 109.5
O10 C65 H65C 109.5
H65A C65 H65C 109.5
H65B C65 H65C 109.5
O9 C67 H67A 109.5
O9 C67 H67B 109.5
H67A C67 H67B 109.5
O9 C67 H67C 109.5
H67A C67 H67C 109.5
H67B C67 H67C 109.5

loop_
_geom_bond_atom_site_label_1
_geom_bond_atom_site_label_2
_geom_bond_distance
Co1 C1 1.873(3)
Co1 N4 1.973(2)
Co1 N3 1.978(3)
Co1 N1 1.979(3)
Co1 N2 1.981(3)
Co1 Cl1 2.3375(8)
Co2 C5 1.869(3)
Co2 N8 1.967(3)
Co2 N7 1.969(3)
Co2 N6 1.970(3)
Co2 N5 1.978(2)
Co2 Cl2 2.3295(8)
Co3 C29 1.866(3)
Co3 N10 1.968(2)
Co3 N9 1.975(2)
Co3 N12 1.976(2)
Co3 N11 1.982(2)
Co3 Cl3 2.3332(8)
Co4 C33 1.876(3)
Co4 N16 1.973(2)
Co4 N14 1.974(2)
Co4 N15 1.980(3)
Co4 N13 1.981(3)
Co4 Cl4 2.3377(8)
O1 C57 1.343(7)
O1 H1 0.8400
O2 C58 1.423(4)
O2 H2 0.8400
O3 C59 1.412(5)
O3 H3 0.8400
O4 C60 1.384(6)
O4 H4 0.8400
O5 C61 1.406(5)
O5 H5 0.8400
O9 C67 1.395(5)
O9 H9 0.8400
O10 C65 1.410(5)
O10 H10 0.8400
N1 C14 1.481(4)
N1 C13 1.481(4)
N1 H1N 1.0000
N2 C16 1.473(4)
N2 C17 1.492(4)
N2 H2N 1.0000
N3 C11 1.485(4)
N3 C12 1.490(4)
N3 H3N 1.0000
N4 C18 1.477(4)
N4 C9 1.478(4)
N4 H4N 1.0000
N5 C19 1.465(4)
N5 C28 1.500(5)
N5 H5N 1.0000
N6 C21 1.451(4)
N6 C20 1.502(5)
N6 H6N 1.0000
N7 C24 1.465(5)
N7 C23 1.502(5)
N7 H7N 1.0000
N8 C26 1.449(4)
N8 C25 1.514(5)
N8 H8N 1.0000
N9 C41 1.477(4)
N9 C42 1.489(4)
N9 H9N 1.0000
N10 C39 1.469(4)
N10 C40 1.486(4)
N10 H10N 1.0000
N11 C46 1.474(4)
N11 C37 1.488(4)
N11 H11N 1.0000
N12 C44 1.476(4)
N12 C45 1.488(4)
N12 H12N 1.0000
N13 C49 1.484(4)
N13 C48 1.487(4)
N13 H13N 1.0000
N14 C51 1.477(4)
N14 C52 1.494(4)
N14 H14N 1.0000
N15 C54 1.474(4)
N15 C53 1.488(4)
N15 H15N 1.0000
N16 C56 1.474(4)
N16 C47 1.479(4)
N16 H16N 1.0000
C1 C2 1.213(4)
C2 C3 1.447(4)
C3 C6 1.344(4)
C3 C4 1.440(4)
C4 C5 1.212(4)
C6 C8 1.497(4)
C6 C7 1.509(4)
C7 H7A 0.9800
C7 H7B 0.9800
C7 H7C 0.9800
C8 H8A 0.9800
C8 H8B 0.9800
C8 H8C 0.9800
C9 C10 1.512(5)
C9 H9A 0.9900
C9 H9B 0.9900
C10 C11 1.515(5)
C10 H10A 0.9900
C10 H10B 0.9900
C11 H11A 0.9900
C11 H11B 0.9900
C12 C13 1.499(5)
C12 H12A 0.9900
C12 H12B 0.9900
C13 H13A 0.9900
C13 H13B 0.9900
C14 C15 1.496(6)
C14 H14A 0.9900
C14 H14B 0.9900
C15 C16 1.533(5)
C15 H15A 0.9900
C15 H15B 0.9900
C16 H16A 0.9900
C16 H16B 0.9900
C17 C18 1.505(5)
C17 H17A 0.9900
C17 H17B 0.9900
C18 H18A 0.9900
C18 H18B 0.9900
C19 C20 1.475(6)
C19 H19A 0.9900
C19 H19B 0.9900
C20 H20A 0.9900
C20 H20B 0.9900
C21 C22 1.475(6)
C21 H21A 0.9900
C21 H21B 0.9900
C22 C23 1.534(6)
C22 H22A 0.9900
C22 H22B 0.9900
C23 H23A 0.9900
C23 H23B 0.9900
C24 C25 1.476(6)
C24 H24A 0.9900
C24 H24B 0.9900
C25 H25A 0.9900
C25 H25B 0.9900
C26 C27 1.492(6)
C26 H26A 0.9900
C26 H26B 0.9900
C27 C28 1.515(6)
C27 H27A 0.9900
C27 H27B 0.9900
C28 H28A 0.9900
C28 H28B 0.9900
C29 C30 1.217(4)
C30 C31 1.443(4)
C31 C34 1.344(4)
C31 C32 1.437(4)
C32 C33 1.216(4)
C34 C35 1.496(4)
C34 C36 1.514(4)
C35 H35A 0.9800
C35 H35B 0.9800
C35 H35C 0.9800
C36 H36A 0.9800
C36 H36B 0.9800
C36 H36C 0.9800
C37 C38 1.518(5)
C37 H37A 0.9900
C37 H37B 0.9900
C38 C39 1.512(5)
C38 H38A 0.9900
C38 H38B 0.9900
C39 H39A 0.9900
C39 H39B 0.9900
C40 C41 1.494(5)
C40 H40A 0.9900
C40 H40B 0.9900
C41 H41A 0.9900
C41 H41B 0.9900
C42 C43 1.501(5)
C42 H42A 0.9900
C42 H42B 0.9900
C43 C44 1.518(5)
C43 H43A 0.9900
C43 H43B 0.9900
C44 H44A 0.9900
C44 H44B 0.9900
C45 C46 1.496(5)
C45 H45A 0.9900
C45 H45B 0.9900
C46 H46A 0.9900
C46 H46B 0.9900
C47 C48 1.509(5)
C47 H47A 0.9900
C47 H47B 0.9900
C48 H48A 0.9900
C48 H48B 0.9900
C49 C50 1.518(5)
C49 H49A 0.9900
C49 H49B 0.9900
C50 C51 1.509(5)
C50 H50A 0.9900
C50 H50B 0.9900
C51 H51A 0.9900
C51 H51B 0.9900
C52 C53 1.493(5)
C52 H52A 0.9900
C52 H52B 0.9900
C53 H53A 0.9900
C53 H53B 0.9900
C54 C55 1.528(5)
C54 H54A 0.9900
C54 H54B 0.9900
C55 C56 1.503(5)
C55 H55A 0.9900
C55 H55B 0.9900
C56 H56A 0.9900
C56 H56B 0.9900
C57 H57A 0.9800
C57 H57B 0.9800
C57 H57C 0.9800
C58 H58A 0.9800
C58 H58B 0.9800
C58 H58C 0.9800
C59 H59A 0.9800
C59 H59B 0.9800
C59 H59C 0.9800
C60 H60A 0.9800
C60 H60B 0.9800
C60 H60C 0.9800
C61 H61A 0.9800
C61 H61B 0.9800
C61 H61C 0.9800
C65 H65A 0.9800
C65 H65B 0.9800
C65 H65C 0.9800
C67 H67A 0.9800
C67 H67B 0.9800
C67 H67C 0.9800

loop_
_geom_hbond_atom_site_label_D
_geom_hbond_atom_site_label_H
_geom_hbond_atom_site_label_A
_geom_hbond_distance_DH
_geom_hbond_distance_HA
_geom_hbond_distance_DA
_geom_hbond_angle_DHA
_geom_hbond_site_symmetry_A
O1 H1 Cl8 0.84 2.22 3.060(3) 174.0 .
O2 H2 O5 0.84 1.91 2.734(4) 164.7 .
O3 H3 Cl5 0.84 2.19 3.027(3) 175.4 .
O4 H4 Cl7 0.84 2.34 3.176(4) 173.1 .
O5 H5 O3 0.84 1.92 2.720(5) 159.5 1_455
O10 H10 Cl6 0.84 2.25 3.082(3) 168.4 1_554
N1 H1N Cl7 1.00 2.48 3.272(3) 135.9 .
N2 H2N Cl8 1.00 2.47 3.313(3) 142.1 1_455
N3 H3N Cl3 1.00 2.50 3.308(3) 137.9 1_656
N4 H4N O2 1.00 2.23 3.052(4) 138.7 .
N5 H5N O10 1.00 2.17 3.025(3) 142.2 .
N6 H6N Cl7 1.00 2.57 3.358(3) 135.1 .
N7 H7N Cl8 1.00 2.49 3.318(3) 139.4 1_455
N8 H8N Cl4 1.00 2.76 3.469(3) 128.2 .
N9 H9N Cl6 1.00 2.51 3.318(3) 138.0 1_454
N10 H10N Cl1 1.00 2.49 3.312(3) 139.1 1_454
N11 H11N O1 1.00 2.11 2.953(4) 140.8 1_454
N12 H12N Cl5 1.00 2.46 3.242(3) 135.1 1_454
N13 H13N Cl6 1.00 2.47 3.316(3) 142.1 1_454
N14 H14N Cl5 1.00 2.41 3.220(3) 138.1 1_454
N15 H15N Cl2 1.00 2.76 3.441(3) 126.2 .
N16 H16N O9 1.00 2.21 3.034(4) 138.5 1_455

loop_
_geom_torsion_atom_site_label_1
_geom_torsion_atom_site_label_2
_geom_torsion_atom_site_label_3
_geom_torsion_atom_site_label_4
_geom_torsion
C4 C3 C6 C8 -0.4(4)
C2 C3 C6 C8 180.0(3)
C4 C3 C6 C7 179.1(3)
C2 C3 C6 C7 -0.5(5)
C18 N4 C9 C10 -177.7(3)
Co1 N4 C9 C10 56.3(3)
N4 C9 C10 C11 -67.0(4)
C12 N3 C11 C10 179.4(3)
Co1 N3 C11 C10 -55.1(3)
C9 C10 C11 N3 66.1(4)
C11 N3 C12 C13 174.0(3)
Co1 N3 C12 C13 41.9(3)
C14 N1 C13 C12 173.5(2)
Co1 N1 C13 C12 42.0(3)
N3 C12 C13 N1 -55.7(3)
C13 N1 C14 C15 177.8(3)
Co1 N1 C14 C15 -56.7(3)
N1 C14 C15 C16 68.3(4)
C17 N2 C16 C15 179.1(3)
Co1 N2 C16 C15 54.5(3)
C14 C15 C16 N2 -67.2(4)
C16 N2 C17 C18 -172.6(3)
Co1 N2 C17 C18 -41.1(3)
C9 N4 C18 C17 -171.7(2)
Co1 N4 C18 C17 -39.8(3)
N2 C17 C18 N4 53.9(3)
C28 N5 C19 C20 -172.7(3)
Co2 N5 C19 C20 -42.0(3)
N5 C19 C20 N6 54.4(3)
C21 N6 C20 C19 -172.6(3)
Co2 N6 C20 C19 -40.1(3)
C20 N6 C21 C22 -177.8(3)
Co2 N6 C21 C22 57.2(4)
N6 C21 C22 C23 -67.4(4)
C24 N7 C23 C22 -177.9(3)
Co2 N7 C23 C22 -53.4(4)
C21 C22 C23 N7 66.5(5)
C23 N7 C24 C25 171.6(3)
Co2 N7 C24 C25 41.4(3)
N7 C24 C25 N8 -52.9(4)
C26 N8 C25 C24 171.2(3)
Co2 N8 C25 C24 37.7(3)
C25 N8 C26 C27 177.1(3)
Co2 N8 C26 C27 -57.0(4)
N8 C26 C27 C28 67.2(4)
C19 N5 C28 C27 179.4(3)
Co2 N5 C28 C27 53.8(4)
C26 C27 C28 N5 -66.7(4)
C32 C31 C34 C35 178.8(3)
C30 C31 C34 C35 0.7(4)
C32 C31 C34 C36 -0.8(4)
C30 C31 C34 C36 -178.8(3)
C46 N11 C37 C38 178.9(3)
Co3 N11 C37 C38 -54.7(3)
N11 C37 C38 C39 68.3(3)
C40 N10 C39 C38 -179.2(3)
Co3 N10 C39 C38 54.2(3)
C37 C38 C39 N10 -67.8(3)
C39 N10 C40 C41 -173.9(3)
Co3 N10 C40 C41 -40.8(3)
C42 N9 C41 C40 -170.3(2)
Co3 N9 C41 C40 -39.4(3)
N10 C40 C41 N9 53.3(3)
C41 N9 C42 C43 -178.5(3)
Co3 N9 C42 C43 56.5(3)
N9 C42 C43 C44 -67.0(4)
C45 N12 C44 C43 178.1(3)
Co3 N12 C44 C43 -57.2(3)
C42 C43 C44 N12 67.3(4)
C44 N12 C45 C46 171.7(3)
Co3 N12 C45 C46 40.7(3)
C37 N11 C46 C45 174.4(2)
Co3 N11 C46 C45 42.5(3)
N12 C45 C46 N11 -55.1(3)
C56 N16 C47 C48 174.7(3)
Co4 N16 C47 C48 42.4(3)
C49 N13 C48 C47 172.0(3)
Co4 N13 C48 C47 40.6(3)
N16 C47 C48 N13 -54.9(3)
C48 N13 C49 C50 179.8(3)
Co4 N13 C49 C50 -54.9(3)
N13 C49 C50 C51 66.2(4)
C52 N14 C51 C50 -174.5(3)
Co4 N14 C51 C50 59.4(3)
C49 C50 C51 N14 -68.7(4)
C51 N14 C52 C53 -169.6(3)
Co4 N14 C52 C53 -38.4(3)
C54 N15 C53 C52 -176.3(3)
Co4 N15 C53 C52 -43.0(3)
N14 C52 C53 N15 53.7(3)
C53 N15 C54 C55 178.3(3)
Co4 N15 C54 C55 51.6(3)
N15 C54 C55 C56 -68.0(4)
C47 N16 C56 C55 178.3(3)
Co4 N16 C56 C55 -55.3(3)
C54 C55 C56 N16 70.2(4)
